data_1562211
loop_
_publ_author_name
'Zhang, Yingjie'
'Bhadbhade, Mohan'
'Scales, Nicholas'
'Karatchevtseva, Inna'
'Price, Jason R.'
'Lu, Kim'
'Lumpkin, Gregory R.'

_publ_section_title
;
 Dysprosium complexes with mono-/di-carboxylate ligands---From simple
 dimers to 2D and 3D frameworks
;
_journal_name_full 'Journal of Solid State Chemistry'
_journal_page_first 1
_journal_page_last 8
_journal_paper_doi 10.1016/j.jssc.2014.07.007
_journal_volume 219
_journal_year 2014
_chemical_formula_sum 'C3 H3 Dy O6'
_chemical_formula_weight 297.55
_space_group_crystal_system trigonal
_space_group_IT_number 160
_space_group_name_Hall 'R 3 -2"'
_space_group_name_H-M_alt 'R 3 m :H'
_atom_sites_solution_hydrogens geom
_audit_creation_method SHELXL-2013
_cell_angle_alpha 90
_cell_angle_beta 90
_cell_angle_gamma 120
_cell_formula_units_Z 3
_cell_length_a 10.3840(15)
_cell_length_b 10.3840(15)
_cell_length_c 3.9520(8)
_cell_measurement_reflns_used 9980
_cell_measurement_temperature 100(2)
_cell_measurement_theta_max 22.5
_cell_measurement_theta_min 2.5
_cell_volume 369.04(11)
_computing_cell_refinement 'XDS (Kabsch, 1993)'
_computing_data_collection 'BLU-ICE (McPhillips et al., 2002)'
_computing_data_reduction 'XDS (Kabsch, 1993)'
_computing_structure_refinement 'SHELXL-2013 (Sheldrick, 2013)'
_computing_structure_solution
;
SHELXS97 (Sheldrick, 2008) and OLEX-2 (Dolomanov <i>et al</i>., 2009)
;
_diffrn_ambient_temperature 100(2)
_diffrn_detector_type 'ADSC Quantum 210r'
_diffrn_measured_fraction_theta_full 0.989
_diffrn_measured_fraction_theta_max 1.000
_diffrn_measurement_device_type '3-BM1 Australian Synchrotron'
_diffrn_measurement_method 'Phi Scan'
_diffrn_radiation_monochromator Si<111>
_diffrn_radiation_type Synchrotron
_diffrn_radiation_wavelength 0.71080
_diffrn_reflns_av_R_equivalents 0.0316
_diffrn_reflns_av_unetI/netI 0.0141
_diffrn_reflns_Laue_measured_fraction_full 0.989
_diffrn_reflns_Laue_measured_fraction_max 1.000
_diffrn_reflns_limit_h_max 12
_diffrn_reflns_limit_h_min -12
_diffrn_reflns_limit_k_max 12
_diffrn_reflns_limit_k_min -12
_diffrn_reflns_limit_l_max 4
_diffrn_reflns_limit_l_min -4
_diffrn_reflns_number 1764
_diffrn_reflns_point_group_measured_fraction_full 0.994
_diffrn_reflns_point_group_measured_fraction_max 1.000
_diffrn_reflns_theta_full 25.244
_diffrn_reflns_theta_max 26.355
_diffrn_reflns_theta_min 3.925
_diffrn_source 'Synchrotron BM'
_diffrn_standards_decay_% 0
_diffrn_standards_interval_count 0
_diffrn_standards_interval_time 0
_diffrn_standards_number 0
_exptl_absorpt_coefficient_mu 15.146
_exptl_absorpt_correction_type none
_exptl_crystal_colour colourless
_exptl_crystal_density_diffrn 4.017
_exptl_crystal_description tetrahedra
_exptl_crystal_F_000 405
_exptl_crystal_size_max 0.008
_exptl_crystal_size_mid 0.007
_exptl_crystal_size_min 0.007
_refine_diff_density_max 0.306
_refine_diff_density_min -0.641
_refine_diff_density_rms 0.107
_refine_ls_abs_structure_details
;
 Flack x determined using 93 quotients [(I+)-(I-)]/[(I+)+(I-)]
 (Parsons and Flack (2004), Acta Cryst. A60, s61).
;
_refine_ls_abs_structure_Flack -0.075(19)
_refine_ls_extinction_coef 0.0065(11)
_refine_ls_extinction_expression Fc^*^=kFc[1+0.001xFc^2^\l^3^/sin(2\q)]^-1/4^
_refine_ls_extinction_method SHELXL
_refine_ls_goodness_of_fit_ref 0.831
_refine_ls_hydrogen_treatment constr
_refine_ls_matrix_type full
_refine_ls_number_parameters 23
_refine_ls_number_reflns 192
_refine_ls_number_restraints 1
_refine_ls_restrained_S_all 0.828
_refine_ls_R_factor_all 0.0091
_refine_ls_R_factor_gt 0.0091
_refine_ls_shift/su_max 0.000
_refine_ls_shift/su_mean 0.000
_refine_ls_structure_factor_coef Fsqd
_refine_ls_weighting_details 'w=1/[\s^2^(Fo^2^)+(0.0250P)^2^+0.6628P] where P=(Fo^2^+2Fc^2^)/3'
_refine_ls_weighting_scheme calc
_refine_ls_wR_factor_gt 0.0231
_refine_ls_wR_factor_ref 0.0231
_reflns_Friedel_coverage 0.939
_reflns_Friedel_fraction_full 1.000
_reflns_Friedel_fraction_max 1.000
_reflns_number_gt 192
_reflns_number_total 192
_reflns_threshold_expression 'I > 2\s(I)'
_cod_data_source_file mmc2.cif
_cod_data_source_block R3m
_cod_original_cell_volume 369.04(13)
_cod_database_code 1562211
_shelx_space_group_comment
;
The symmetry employed for this shelxl refinement is uniquely defined
by the following loop, which should always be used as a source of
symmetry information in preference to the above space-group names.
They are only intended as comments.
;
_shelx_estimated_absorpt_t_min 0.888
_shelx_estimated_absorpt_t_max 0.901
_shelxl_version_number 2013-3

loop_
_space_group_symop_operation_xyz
'x, y, z'
'-y, x-y, z'
'-x+y, -x, z'
'-y, -x, z'
'-x+y, y, z'
'x, x-y, z'
'x+2/3, y+1/3, z+1/3'
'-y+2/3, x-y+1/3, z+1/3'
'-x+y+2/3, -x+1/3, z+1/3'
'-y+2/3, -x+1/3, z+1/3'
'-x+y+2/3, y+1/3, z+1/3'
'x+2/3, x-y+1/3, z+1/3'
'x+1/3, y+2/3, z+2/3'
'-y+1/3, x-y+2/3, z+2/3'
'-x+y+1/3, -x+2/3, z+2/3'
'-y+1/3, -x+2/3, z+2/3'
'-x+y+1/3, y+2/3, z+2/3'
'x+1/3, x-y+2/3, z+2/3'

loop_
_atom_site_label
_atom_site_type_symbol
_atom_site_fract_x
_atom_site_fract_y
_atom_site_fract_z
_atom_site_U_iso_or_equiv
_atom_site_adp_type
_atom_site_occupancy
_atom_site_site_symmetry_order
_atom_site_calc_flag
_atom_site_refinement_flags_posn
_atom_site_refinement_flags_adp
_atom_site_refinement_flags_occupancy
_atom_site_disorder_assembly
_atom_site_disorder_group
Dy1 Dy 0.0000 0.0000 0.06803(2) 0.0031(3) Uani 1 6 d S T P . .
O1 O 0.1322(3) 0.2645(7) 0.0495(13) 0.0102(12) Uani 1 2 d S T P . .
O2 O 0.2496(3) 0.4993(6) 0.2295(13) 0.0081(11) Uani 1 2 d S T P . .
C1 C 0.1795(5) 0.3589(10) 0.278(2) 0.0096(14) Uani 1 2 d S T P . .
H1CA H 0.1626 0.3251 0.5002 0.012 Uiso 1 2 calc R U P . .

loop_
_atom_site_aniso_label
_atom_site_aniso_U_11
_atom_site_aniso_U_22
_atom_site_aniso_U_33
_atom_site_aniso_U_23
_atom_site_aniso_U_13
_atom_site_aniso_U_12
Dy1 0.0025(3) 0.0025(3) 0.0044(3) 0.000 0.000 0.00124(14)
O1 0.012(2) 0.007(3) 0.009(3) 0.001(2) 0.0005(10) 0.0037(14)
O2 0.008(2) 0.005(2) 0.010(3) 0.0011(18) 0.0006(9) 0.0027(12)
C1 0.009(3) 0.009(3) 0.011(3) -0.001(3) -0.0007(14) 0.0044(17)

loop_
_atom_type_symbol
_atom_type_description
_atom_type_scat_dispersion_real
_atom_type_scat_dispersion_imag
_atom_type_scat_source
C C 0.0033 0.0016 'International Tables Vol C Tables 4.2.6.8 and 6.1.1.4'
H H 0.0000 0.0000 'International Tables Vol C Tables 4.2.6.8 and 6.1.1.4'
O O 0.0106 0.0060 'International Tables Vol C Tables 4.2.6.8 and 6.1.1.4'
Dy Dy -0.1892 4.4098 'International Tables Vol C Tables 4.2.6.8 and 6.1.1.4'

loop_
_geom_angle_atom_site_label_1
_geom_angle_atom_site_label_2
_geom_angle_atom_site_label_3
_geom_angle
_geom_angle_site_symmetry_1
_geom_angle_site_symmetry_3
O1 Dy1 O1 119.906(14) . 2
O1 Dy1 O1 119.906(14) . 3
O1 Dy1 O1 119.906(14) 2 3
O1 Dy1 O2 73.71(12) . 8
O1 Dy1 O2 129.35(18) 2 8
O1 Dy1 O2 73.71(12) 3 8
O1 Dy1 O2 129.35(18) . 7_445
O1 Dy1 O2 73.71(12) 2 7_445
O1 Dy1 O2 73.71(12) 3 7_445
O2 Dy1 O2 63.8(2) 8 7_445
O1 Dy1 O2 73.71(12) . 9_455
O1 Dy1 O2 73.71(12) 2 9_455
O1 Dy1 O2 129.36(18) 3 9_455
O2 Dy1 O2 63.8(2) 8 9_455
O2 Dy1 O2 63.8(2) 7_445 9_455
O1 Dy1 O2 125.25(17) . 7_444
O1 Dy1 O2 71.01(12) 2 7_444
O1 Dy1 O2 71.01(12) 3 7_444
O2 Dy1 O2 144.72(9) 8 7_444
O2 Dy1 O2 105.4(2) 7_445 7_444
O2 Dy1 O2 144.72(9) 9_455 7_444
O1 Dy1 O2 71.01(12) . 8_554
O1 Dy1 O2 125.25(17) 2 8_554
O1 Dy1 O2 71.01(12) 3 8_554
O2 Dy1 O2 105.4(2) 8 8_554
O2 Dy1 O2 144.72(9) 7_445 8_554
O2 Dy1 O2 144.72(9) 9_455 8_554
O2 Dy1 O2 62.8(2) 7_444 8_554
O1 Dy1 O2 71.01(12) . 9_454
O1 Dy1 O2 71.01(12) 2 9_454
O1 Dy1 O2 125.25(17) 3 9_454
O2 Dy1 O2 144.72(9) 8 9_454
O2 Dy1 O2 144.72(9) 7_445 9_454
O2 Dy1 O2 105.4(2) 9_455 9_454
O2 Dy1 O2 62.8(2) 7_444 9_454
O2 Dy1 O2 62.8(2) 8_554 9_454
O1 Dy1 Dy1 88.23(13) . 1_554
O1 Dy1 Dy1 88.23(13) 2 1_554
O1 Dy1 Dy1 88.23(13) 3 1_554
O2 Dy1 Dy1 142.41(13) 8 1_554
O2 Dy1 Dy1 142.41(13) 7_445 1_554
O2 Dy1 Dy1 142.41(13) 9_455 1_554
O2 Dy1 Dy1 37.02(13) 7_444 1_554
O2 Dy1 Dy1 37.02(13) 8_554 1_554
O2 Dy1 Dy1 37.02(13) 9_454 1_554
O1 Dy1 Dy1 91.77(13) . 1_556
O1 Dy1 Dy1 91.77(13) 2 1_556
O1 Dy1 Dy1 91.77(13) 3 1_556
O2 Dy1 Dy1 37.59(13) 8 1_556
O2 Dy1 Dy1 37.59(13) 7_445 1_556
O2 Dy1 Dy1 37.59(13) 9_455 1_556
O2 Dy1 Dy1 142.98(13) 7_444 1_556
O2 Dy1 Dy1 142.98(13) 8_554 1_556
O2 Dy1 Dy1 142.98(13) 9_454 1_556
Dy1 Dy1 Dy1 180.0 1_554 1_556
C1 O1 Dy1 131.5(5) . .
C1 O2 Dy1 136.2(5) . 13_554
C1 O2 Dy1 118.4(5) . 13
Dy1 O2 Dy1 105.4(2) 13_554 13
O1 C1 O2 124.7(8) . .

loop_
_geom_bond_atom_site_label_1
_geom_bond_atom_site_label_2
_geom_bond_distance
_geom_bond_site_symmetry_2
Dy1 O1 2.379(6) .
Dy1 O1 2.380(6) 2
Dy1 O1 2.380(6) 3
Dy1 O2 2.468(5) 8
Dy1 O2 2.468(5) 7_445
Dy1 O2 2.468(5) 9_455
Dy1 O2 2.500(5) 7_444
Dy1 O2 2.500(5) 8_554
Dy1 O2 2.500(5) 9_454
Dy1 Dy1 3.9520(8) 1_554
Dy1 Dy1 3.9520(8) 1_556
O1 C1 1.239(10) .
O2 C1 1.276(11) .
O2 Dy1 2.468(5) 13_554
O2 Dy1 2.500(5) 13

loop_
_geom_torsion_atom_site_label_1
_geom_torsion_atom_site_label_2
_geom_torsion_atom_site_label_3
_geom_torsion_atom_site_label_4
_geom_torsion
_geom_torsion_site_symmetry_1
_geom_torsion_site_symmetry_2
_geom_torsion_site_symmetry_3
_geom_torsion_site_symmetry_4
Dy1 O1 C1 O2 180.000(2) . . . .
Dy1 O2 C1 O1 -0.001(4) 13_554 . . .
Dy1 O2 C1 O1 180.001(2) 13 . . .
